data_1563120
loop_
_publ_author_name
'Kushch, N.D.'
'Buravov, L.I.'
'Chekhlov, &#x0410;.N.'
'Spitsina, N.G.'
'Kushch, P.P.'
'Yagubskii, E.B.'
'Herdtweck, E.'
'Kobayashi, A.'

_publ_section_title
;
 The first BETS radical cation salts with dicyanamide anion: Crystal
 growth, structure and conductivity study
;
_journal_issue 11
_journal_name_full 'Journal of Solid State Chemistry'
_journal_page_first 3074
_journal_page_last 3079
_journal_paper_doi 10.1016/j.jssc.2011.09.001
_journal_volume 184
_journal_year 2011
_chemical_formula_moiety '2(C10 H8 S4 Se4)+ [N(C N)2]- 3.6(H2 O)'
_chemical_formula_sum 'C22 H23.2 N3 O3.6 S8 Se8'
_chemical_formula_weight 1275.40
_chemical_name_common 'theta-(BETS)2[N(CN)2] 3.6H2O'
_space_group_IT_number 14
_space_group_name_Hall '-P 2ybc'
_space_group_name_H-M_alt 'P 1 21/c 1'
_symmetry_cell_setting monoclinic
_symmetry_space_group_name_H-M 'P 1 21/c 1'
_atom_sites_solution_hydrogens geom
_atom_sites_solution_primary direct
_atom_sites_solution_secondary difmap
_cell_angle_alpha 90.00
_cell_angle_beta 98.18(1)
_cell_angle_gamma 90.00
_cell_formula_units_Z 1
_cell_length_a 17.470(2)
_cell_length_b 4.2876(5)
_cell_length_c 11.488(1)
_cell_measurement_reflns_used 3334
_cell_measurement_temperature 153(2)
_cell_measurement_theta_max 25.35
_cell_measurement_theta_min 1.18
_cell_volume 851.75(16)
_computing_cell_refinement 'SAINT (Bruker, 2008b)'
_computing_data_collection 'APEX II Control Software (Bruker, 2008a)'
_computing_data_reduction 'SAINT (Bruker, 2008b)'
_computing_structure_refinement 'SHELXL-97 (Sheldrick, 1997)'
_computing_structure_solution 'SHELXS-97 (Sheldrick, 1990)'
_diffrn_ambient_temperature 153(2)
_diffrn_detector 'CCD plate'
_diffrn_measured_fraction_theta_full 0.998
_diffrn_measured_fraction_theta_max 0.998
_diffrn_measurement_device '\k-geometry diffractometer'
_diffrn_measurement_device_type 'Bruker APEX-II CCD'
_diffrn_measurement_method 'phi- and omega-rotation'
_diffrn_radiation_monochromator graphite
_diffrn_radiation_source 'rotating anode FR591'
_diffrn_radiation_type MoK\a
_diffrn_radiation_wavelength 0.71073
_diffrn_reflns_av_R_equivalents 0.0601
_diffrn_reflns_av_sigmaI/netI 0.0527
_diffrn_reflns_limit_h_max 20
_diffrn_reflns_limit_h_min -21
_diffrn_reflns_limit_k_max 5
_diffrn_reflns_limit_k_min -4
_diffrn_reflns_limit_l_max 13
_diffrn_reflns_limit_l_min -13
_diffrn_reflns_number 8576
_diffrn_reflns_theta_full 25.35
_diffrn_reflns_theta_max 25.35
_diffrn_reflns_theta_min 1.18
_diffrn_standards_decay_% 0
_exptl_absorpt_coefficient_mu 9.108
_exptl_absorpt_correction_T_max 0.7500
_exptl_absorpt_correction_T_min 0.2000
_exptl_absorpt_correction_type multi-scan
_exptl_absorpt_process_details 'Sadabs, Bruker (2008b)'
_exptl_crystal_colour black
_exptl_crystal_density_diffrn 2.486
_exptl_crystal_description plate
_exptl_crystal_F_000 605
_exptl_crystal_size_max 0.33
_exptl_crystal_size_mid 0.15
_exptl_crystal_size_min 0.03
_refine_diff_density_max 0.650
_refine_diff_density_min -0.627
_refine_diff_density_rms 0.110
_refine_ls_extinction_method none
_refine_ls_goodness_of_fit_all 1.052
_refine_ls_goodness_of_fit_obs 1.089
_refine_ls_hydrogen_treatment mixed
_refine_ls_matrix_type full
_refine_ls_number_parameters 122
_refine_ls_number_reflns 1554
_refine_ls_number_restraints 35
_refine_ls_restrained_S_all 1.707
_refine_ls_restrained_S_obs 1.085
_refine_ls_R_factor_all 0.0625
_refine_ls_R_factor_obs 0.0309
_refine_ls_shift/esd_max 0.000
_refine_ls_shift/esd_mean 0.000
_refine_ls_structure_factor_coef Fsqd
_refine_ls_weighting_details 'calc w=1/[\s^2^(Fo^2^)+(0.0115P)^2^+1.2900P] where P=(Fo^2^+2Fc^2^)/3'
_refine_ls_weighting_scheme calc
_refine_ls_wR_factor_all 0.0897
_refine_ls_wR_factor_obs 0.0568
_reflns_number_observed 1092
_reflns_number_total 1554
_reflns_observed_criterion >2sigma(I)
_cod_data_source_file JSSC-2011-184-3074.CIF
_cod_data_source_block k12
_cod_original_cell_volume 851.8(2)
_cod_original_sg_symbol_H-M 'P 21/c'
_cod_database_code 1563120

loop_
_symmetry_equiv_pos_as_xyz
'x, y, z'
'-x, y+1/2, -z+1/2'
'-x, -y, -z'
'x, -y-1/2, z-1/2'

loop_
_atom_site_aniso_label
_atom_site_aniso_U_11
_atom_site_aniso_U_22
_atom_site_aniso_U_33
_atom_site_aniso_U_23
_atom_site_aniso_U_13
_atom_site_aniso_U_12
Se1 0.0251(4) 0.0402(3) 0.0285(4) 0.0043(3) 0.0064(3) 0.0012(3)
Se2 0.0259(4) 0.0386(3) 0.0271(4) 0.0020(3) 0.0058(3) 0.0004(3)
S3 0.0317(9) 0.0436(8) 0.0294(8) 0.0048(6) 0.0115(7) -0.0019(7)
S4 0.0263(9) 0.0488(8) 0.0331(8) 0.0063(7) 0.0050(7) 0.0055(7)
C1 0.021(3) 0.026(3) 0.045(3) 0.001(3) 0.009(3) -0.001(3)
C2 0.032(4) 0.039(3) 0.021(3) -0.003(2) 0.007(3) -0.003(2)
C3 0.048(6) 0.051(6) 0.041(6) -0.013(4) 0.020(4) 0.000(3)
C4 0.028(3) 0.056(3) 0.037(3) 0.004(3) 0.008(3) -0.001(3)
C5 0.031(3) 0.054(3) 0.041(3) 0.000(3) 0.010(3) 0.000(3)
O1 0.101(9) 0.103(9) 0.060(7) -0.027(6) 0.046(7) -0.023(6)
O2 0.082(10) 0.098(10) 0.093(10) -0.025(9) 0.007(9) -0.016(7)

loop_
_atom_site_label
_atom_site_type_symbol
_atom_site_fract_x
_atom_site_fract_y
_atom_site_fract_z
_atom_site_U_iso_or_equiv
_atom_site_thermal_displace_type
_atom_site_occupancy
_atom_site_calc_flag
_atom_site_refinement_flags
_atom_site_disorder_group
Se1 Se 0.07086(3) 0.16018(13) -0.14652(6) 0.0310(2) Uani 1 d D .
Se2 Se 0.11760(3) -0.17015(13) 0.10290(6) 0.0303(2) Uani 1 d D .
S3 S 0.23717(8) 0.1655(3) -0.19954(12) 0.0342(3) Uani 1 d D .
S4 S 0.29084(8) -0.1659(3) 0.07895(11) 0.0360(4) Uani 1 d D .
C1 C 0.0369(2) -0.0023(9) -0.0083(2) 0.0304(12) Uani 1 d D .
C2 C 0.1773(3) 0.0605(10) -0.0942(4) 0.0304(13) Uani 1 d D .
C3 C 0.1967(3) -0.0779(20) 0.0077(5) 0.045(4) Uani 1 d D .
C4 C 0.3271(2) -0.0158(13) -0.1408(4) 0.0404(14) Uani 1 d D .
H4A H 0.3229(2) -0.2431(13) -0.1555(4) 0.048 Uiso 1 calc R .
H4B H 0.3684(2) 0.0653(13) -0.1833(4) 0.048 Uiso 1 calc R .
C5 C 0.3503(2) 0.0379(12) -0.0112(4) 0.0418(14) Uani 1 d D .
H5A H 0.3476(2) 0.2641(12) 0.0050(4) 0.050 Uiso 1 calc R .
H5B H 0.4046(2) -0.0291(12) 0.0109(4) 0.050 Uiso 1 calc R .
O1 O 0.5094(8) 0.5607(25) 0.1700(11) 0.085(4) Uani 0.50(2) d PU 1
O2 O 0.5038(8) 0.4984(32) 0.0695(13) 0.092(6) Uani 0.40(2) d PU 1
N1 N 0.4735(16) 0.0891(36) 0.2307(21) 0.123(10) Uiso 0.25 d PDU 2
N2 N 0.5197(27) 0.5164(55) 0.1185(40) 0.140(15) Uiso 0.25 d PDU 2
N3 N 0.4899(28) -0.4675(34) 0.1944(39) 0.136(14) Uiso 0.25 d PDU 2
C6 C 0.5009(20) 0.3039(42) 0.1672(28) 0.107(10) Uiso 0.25 d PDU 2
C7 C 0.4873(22) -0.2042(35) 0.2126(28) 0.124(11) Uiso 0.25 d PDU 2

loop_
_atom_type_symbol
_atom_type_description
_atom_type_scat_dispersion_real
_atom_type_scat_dispersion_imag
_atom_type_scat_source
C C 0.0033 0.0016 'International Tables Vol C Tables 4.2.6.8 and 6.1.1.4'
H H 0.0000 0.0000 'International Tables Vol C Tables 4.2.6.8 and 6.1.1.4'
N N 0.0061 0.0033 'International Tables Vol C Tables 4.2.6.8 and 6.1.1.4'
O O 0.0106 0.0060 'International Tables Vol C Tables 4.2.6.8 and 6.1.1.4'
S S 0.1246 0.1234 'International Tables Vol C Tables 4.2.6.8 and 6.1.1.4'
Se Se -0.0929 2.2259 'International Tables Vol C Tables 4.2.6.8 and 6.1.1.4'

loop_
_geom_angle_atom_site_label_1
_geom_angle_atom_site_label_2
_geom_angle_atom_site_label_3
_geom_angle
_geom_angle_site_symmetry_1
_geom_angle_site_symmetry_3
C1 Se1 C2 93.48(13) . .
C1 Se2 C3 93.69(15) . .
C2 S3 C4 101.8(2) . .
C3 S4 C5 101.8(2) . .
C1 C1 Se2 123.3(3) 3 .
C1 C1 Se1 122.5(3) 3 .
Se2 C1 Se1 114.1(2) . .
C3 C2 S3 128.5(2) . .
C3 C2 Se1 119.7(2) . .
S3 C2 Se1 111.8(2) . .
C2 C3 S4 127.8(2) . .
C2 C3 Se2 119.0(2) . .
S4 C3 Se2 112.9(2) . .
C5 C4 S3 113.8(3) . .
C5 C4 H4A 108.8 . .
S3 C4 H4A 108.8 . .
C5 C4 H4B 108.8 . .
S3 C4 H4B 108.8 . .
H4A C4 H4B 107.7 . .
C4 C5 S4 113.6(3) . .
C4 C5 H5A 108.8 . .
S4 C5 H5A 108.8 . .
C4 C5 H5B 108.8 . .
S4 C5 H5B 108.8 . .
H5A C5 H5B 107.7 . .
C7 N1 C6 120.0(14) . .
N2 C6 N1 171.7(28) . .
N3 C7 N1 171.6(35) . .

loop_
_geom_bond_atom_site_label_1
_geom_bond_atom_site_label_2
_geom_bond_distance
_geom_bond_site_symmetry_2
Se1 C1 1.905(3) .
Se1 C2 1.919(4) .
Se2 C1 1.904(3) .
Se2 C3 1.921(5) .
S3 C2 1.767(4) .
S3 C4 1.796(4) .
S4 C3 1.770(5) .
S4 C5 1.794(4) .
C1 C1 1.329(8) 3
C2 C3 1.314(8) .
C4 C5 1.504(6) .
C4 H4A 0.99 .
C4 H4B 0.99 .
C5 H5A 0.99 .
C5 H5B 0.99 .
O1 O2 1.18(2) .
N1 C7 1.303(9) .
N1 C6 1.307(9) .
N2 C6 1.142(9) .
N3 C7 1.150(9) .
